data_4131064
loop_
_publ_author_name
'Mikherdov, Alexander S.'
'Kinzhalov, Mikhail A.'
'Novikov, Alexander S.'
'Boyarskiy, Vadim P.'
'Boyarskaya, Irina A.'
'Dar'in, Dmitry V.'
'Starova, Galina L.'
'Kukushkin, Vadim Yu'

_publ_section_title
;
 Difference in Energy between Two Distinct Types of Chalcogen Bonds Drives
 Regioisomerization of Binuclear (Diaminocarbene)Pd<sup>II</sup>
 Complexes.
;
_journal_issue 42
_journal_name_full 'Journal of the American Chemical Society'
_journal_page_first 14129
_journal_page_last 14137
_journal_paper_doi 10.1021/jacs.6b09133
_journal_volume 138
_journal_year 2016
_chemical_formula_moiety '2(C44 H41 Cl2 N7 Pd2 S), 0.5(C4 O2)'
_chemical_formula_sum 'C90 H82 Cl4 N14 O Pd4 S2'
_chemical_formula_weight 2007.22
_space_group_crystal_system monoclinic
_space_group_IT_number 14
_space_group_name_Hall '-P 2ybc'
_space_group_name_H-M_alt 'P 1 21/c 1'
_atom_sites_solution_hydrogens geom
_atom_sites_solution_primary direct
_atom_sites_solution_secondary difmap
_audit_creation_date 2015-10-16
_audit_creation_method
;
  Olex2 1.2-ac2
  (compiled 2012.03.27 svn.r2268, GUI svn.r4156)
;
_cell_angle_alpha 90.00
_cell_angle_beta 93.916(4)
_cell_angle_gamma 90.00
_cell_formula_units_Z 2
_cell_length_a 13.7979(6)
_cell_length_b 20.6001(10)
_cell_length_c 15.3163(7)
_cell_measurement_reflns_used 10291
_cell_measurement_temperature 100(2)
_cell_measurement_theta_max 29.1220
_cell_measurement_theta_min 3.1140
_cell_volume 4343.3(3)
_computing_cell_refinement
;
CrysAlisPro, Agilent Technologies,
Version 1.171.36.32 (release 02-08-2013 CrysAlis171 .NET)
(compiled Aug  2 2013,16:46:58)
;
_computing_data_collection
;
CrysAlisPro, Agilent Technologies,
Version 1.171.36.32 (release 02-08-2013 CrysAlis171 .NET)
(compiled Aug  2 2013,16:46:58)
;
_computing_data_reduction
;
CrysAlisPro, Agilent Technologies,
Version 1.171.36.32 (release 02-08-2013 CrysAlis171 .NET)
(compiled Aug  2 2013,16:46:58)
;
_computing_molecular_graphics
;
O. V. Dolomanov, L. J. Bourhis, R. J. Gildea, J. A. K. Howard and H. Puschmann,
OLEX2: a complete structure solution, refinement and analysis program.
J. Appl. Cryst. (2009). 42, 339-341.
;
_computing_publication_material
;
O. V. Dolomanov, L. J. Bourhis, R. J. Gildea, J. A. K. Howard and H. Puschmann,
OLEX2: a complete structure solution, refinement and analysis program.
J. Appl. Cryst. (2009). 42, 339-341.
;
_computing_structure_refinement
;
SHELXL, G.M. Sheldrick, Acta Cryst.
(2008). A64, 112-122
;
_computing_structure_solution
;
SHELXS, G.M. Sheldrick, Acta Cryst.
(2008). A64, 112-122
;
_diffrn_ambient_temperature 100(2)
_diffrn_detector_area_resol_mean 16.2096
_diffrn_measured_fraction_theta_full 0.9986
_diffrn_measured_fraction_theta_max 0.9986
_diffrn_measurement_details
;
#__ type_ start__ end____ width___ exp.time_
  1 omega  -25.00   14.00   1.0000    3.0000
omega____ theta____ kappa____ phi______ frames
    -      -18.0339  -99.0000 -120.0000 39

#__ type_ start__ end____ width___ exp.time_
  2 omega  -87.00  -15.00   1.0000    3.0000
omega____ theta____ kappa____ phi______ frames
    -      -18.0339  -57.0000   60.0000 72

#__ type_ start__ end____ width___ exp.time_
  3 omega  -25.00    0.00   1.0000    3.0000
omega____ theta____ kappa____ phi______ frames
    -      -18.0339  -99.0000  -30.0000 25

#__ type_ start__ end____ width___ exp.time_
  4 omega  -86.00   26.00   1.0000    3.0000
omega____ theta____ kappa____ phi______ frames
    -      -18.0339  -19.0000   90.0000 112

#__ type_ start__ end____ width___ exp.time_
  5 omega   20.00   48.00   1.0000    3.0000
omega____ theta____ kappa____ phi______ frames
    -      -18.0339   77.0000 -120.0000 28

#__ type_ start__ end____ width___ exp.time_
  6 omega  -77.00  -50.00   1.0000    3.0000
omega____ theta____ kappa____ phi______ frames
    -      -18.0339 -178.0000 -120.0000 27
;
_diffrn_measurement_device_type 'Xcalibur, Eos'
_diffrn_measurement_method '\w scans'
_diffrn_orient_matrix_UB_11 -0.0271459000
_diffrn_orient_matrix_UB_12 0.0113071000
_diffrn_orient_matrix_UB_13 -0.0379465000
_diffrn_orient_matrix_UB_21 0.0436177000
_diffrn_orient_matrix_UB_22 0.0042308000
_diffrn_orient_matrix_UB_23 -0.0213536000
_diffrn_orient_matrix_UB_31 -0.0037418000
_diffrn_orient_matrix_UB_32 -0.0322569000
_diffrn_orient_matrix_UB_33 -0.0160700000
_diffrn_radiation_monochromator graphite
_diffrn_radiation_type 'Mo K\a'
_diffrn_radiation_wavelength 0.7107
_diffrn_reflns_av_R_equivalents 0.0276
_diffrn_reflns_av_unetI/netI 0.0375
_diffrn_reflns_limit_h_max 14
_diffrn_reflns_limit_h_min -17
_diffrn_reflns_limit_k_max 26
_diffrn_reflns_limit_k_min -15
_diffrn_reflns_limit_l_max 19
_diffrn_reflns_limit_l_min -19
_diffrn_reflns_number 26140
_diffrn_reflns_theta_full 27.50
_diffrn_reflns_theta_max 27.50
_diffrn_reflns_theta_min 2.67
_diffrn_source 'Enhance (Mo) X-ray Source'
_exptl_absorpt_coefficient_mu 1.041
_exptl_absorpt_correction_T_max 1.00000
_exptl_absorpt_correction_T_min 0.79127
_exptl_absorpt_correction_type multi-scan
_exptl_absorpt_process_details
;
CrysAlisPro, Agilent Technologies,
Version 1.171.36.32 (release 02-08-2013 CrysAlis171 .NET)
(compiled Aug  2 2013,16:46:58)
Empirical absorption correction using spherical harmonics,
 implemented in SCALE3 ABSPACK scaling algorithm.
;
_exptl_crystal_colour yellow
_exptl_crystal_density_diffrn 1.535
_exptl_crystal_density_method 'not measured'
_exptl_crystal_description prizm
_exptl_crystal_F_000 2024
_exptl_crystal_size_max 0.32
_exptl_crystal_size_mid 0.22
_exptl_crystal_size_min 0.10
_refine_diff_density_max 3.119
_refine_diff_density_min -1.830
_refine_diff_density_rms 0.107
_refine_ls_extinction_method none
_refine_ls_goodness_of_fit_ref 1.074
_refine_ls_hydrogen_treatment mixed
_refine_ls_matrix_type full
_refine_ls_number_parameters 528
_refine_ls_number_reflns 9729
_refine_ls_number_restraints 0
_refine_ls_restrained_S_all 1.074
_refine_ls_R_factor_all 0.0403
_refine_ls_R_factor_gt 0.0328
_refine_ls_shift/su_max 0.003
_refine_ls_shift/su_mean 0.000
_refine_ls_structure_factor_coef Fsqd
_refine_ls_weighting_details 'calc w=1/[\s^2^(Fo^2^)+(0.0301P)^2^+10.9735P] where P=(Fo^2^+2Fc^2^)/3'
_refine_ls_weighting_scheme calc
_refine_ls_wR_factor_gt 0.0822
_refine_ls_wR_factor_ref 0.0876
_reflns_number_gt 8482
_reflns_number_total 9729
_reflns_threshold_expression >2sigma(I)
_cod_data_source_file ja6b09133_si_002.cif
_cod_data_source_block kr9
_cod_database_code 4131064
_chemical_oxdiff_formula 'c40 h38 n4 s1 pd1 cl2'
_reflns_odcompleteness_completeness 99.86
_reflns_odcompleteness_iscentric 1
_reflns_odcompleteness_theta 26.32

loop_
_space_group_symop_id
_space_group_symop_operation_xyz
1 'x, y, z'
2 '-x, y+1/2, -z+1/2'
3 '-x, -y, -z'
4 'x, -y-1/2, z-1/2'

loop_
_atom_site_label
_atom_site_type_symbol
_atom_site_fract_x
_atom_site_fract_y
_atom_site_fract_z
_atom_site_U_iso_or_equiv
_atom_site_adp_type
_atom_site_occupancy
_atom_site_symmetry_multiplicity
_atom_site_calc_flag
_atom_site_refinement_flags
Pd1 Pd 0.761129(15) 0.110529(11) 0.485327(14) 0.00949(6) Uani 1 1 d .
Pd2 Pd 1.052995(15) 0.127515(11) 0.672553(14) 0.00933(6) Uani 1 1 d .
S1 S 0.82736(5) 0.04725(4) 0.75823(5) 0.01334(15) Uani 1 1 d .
Cl1 Cl 0.59855(5) 0.09154(4) 0.44559(5) 0.01742(16) Uani 1 1 d .
Cl2 Cl 1.03977(5) 0.07750(4) 0.81107(5) 0.01571(15) Uani 1 1 d .
N3 N 0.91598(17) 0.10670(12) 0.62005(16) 0.0100(5) Uani 1 1 d .
N2 N 0.75505(17) 0.07474(12) 0.60679(16) 0.0116(5) Uani 1 1 d .
N1 N 0.67989(18) 0.04552(13) 0.64539(17) 0.0133(5) Uani 1 1 d .
N5 N 1.13456(18) 0.17889(12) 0.50851(16) 0.0122(5) Uani 1 1 d .
C9 C 0.8976(2) 0.12556(14) 0.53567(19) 0.0104(6) Uani 1 1 d .
N6 N 0.75122(18) 0.15879(13) 0.29490(16) 0.0136(5) Uani 1 1 d .
C11 C 0.7656(2) 0.14354(15) 0.3668(2) 0.0128(6) Uani 1 1 d .
C10 C 1.0657(2) 0.15911(14) 0.55144(19) 0.0106(6) Uani 1 1 d .
C12 C 1.1769(2) 0.16094(15) 0.7217(2) 0.0144(6) Uani 1 1 d .
N4 N 0.97317(17) 0.15204(12) 0.49946(16) 0.0097(5) Uani 1 1 d .
N7 N 1.24058(19) 0.18161(14) 0.76480(17) 0.0167(6) Uani 1 1 d .
C1 C 0.8369(2) 0.07952(14) 0.65524(19) 0.0110(6) Uani 1 1 d .
C42 C 1.3933(2) 0.16273(17) 0.8438(2) 0.0181(7) Uani 1 1 d .
C30 C 1.2650(2) 0.24937(16) 0.5648(2) 0.0157(6) Uani 1 1 d .
C29 C 1.2309(2) 0.18649(16) 0.54522(19) 0.0127(6) Uani 1 1 d .
C3 C 0.6417(2) -0.00628(15) 0.7811(2) 0.0150(6) Uani 1 1 d .
C4 C 0.5606(2) -0.03831(16) 0.7425(2) 0.0173(7) Uani 1 1 d .
H4 H 0.5475 -0.0367 0.6822 0.021 Uiso 1 1 calc R
C21 C 0.9715(2) 0.16793(15) 0.40740(19) 0.0116(6) Uani 1 1 d .
C26 C 0.9560(2) 0.23249(16) 0.3820(2) 0.0143(6) Uani 1 1 d .
C43 C 1.2427(2) 0.31741(18) 0.8007(2) 0.0225(7) Uani 1 1 d .
H43A H 1.1879 0.3095 0.8345 0.034 Uiso 1 1 calc R
H43B H 1.2248 0.3093 0.7400 0.034 Uiso 1 1 calc R
H43C H 1.2631 0.3617 0.8081 0.034 Uiso 1 1 calc R
C22 C 0.9886(2) 0.11841(16) 0.3493(2) 0.0145(6) Uani 1 1 d .
C17 C 0.6843(2) 0.24930(19) 0.0955(2) 0.0248(8) Uani 1 1 d .
H17 H 0.6630 0.2904 0.0777 0.030 Uiso 1 1 calc R
C2 C 0.7067(2) 0.02836(15) 0.7244(2) 0.0135(6) Uani 1 1 d .
C34 C 1.2919(2) 0.13237(16) 0.5549(2) 0.0162(6) Uani 1 1 d .
C13 C 0.7325(2) 0.17375(16) 0.20646(19) 0.0144(6) Uani 1 1 d .
C39 C 1.4073(2) 0.29629(17) 0.8774(2) 0.0184(7) Uani 1 1 d .
H39 H 1.4134 0.3405 0.8886 0.022 Uiso 1 1 calc R
C23 C 0.9902(2) 0.13473(18) 0.2608(2) 0.0208(7) Uani 1 1 d .
H23 H 1.0020 0.1026 0.2201 0.025 Uiso 1 1 calc R
C14 C 0.7440(2) 0.12398(17) 0.1458(2) 0.0187(7) Uani 1 1 d .
C16 C 0.6978(2) 0.2025(2) 0.0338(2) 0.0284(9) Uani 1 1 d .
H16 H 0.6872 0.2127 -0.0252 0.034 Uiso 1 1 calc R
C25 C 0.9567(2) 0.24596(18) 0.2929(2) 0.0211(7) Uani 1 1 d .
H25 H 0.9450 0.2881 0.2733 0.025 Uiso 1 1 calc R
C37 C 1.3212(2) 0.20638(17) 0.8146(2) 0.0160(6) Uani 1 1 d .
C5 C 0.4998(2) -0.07247(17) 0.7939(2) 0.0237(7) Uani 1 1 d .
H5 H 0.4458 -0.0938 0.7679 0.028 Uiso 1 1 calc R
C24 C 0.9745(2) 0.19790(19) 0.2330(2) 0.0239(8) Uani 1 1 d .
H24 H 0.9758 0.2081 0.1739 0.029 Uiso 1 1 calc R
C7 C 0.5983(3) -0.0436(2) 0.9226(2) 0.0284(8) Uani 1 1 d .
H7 H 0.6106 -0.0451 0.9830 0.034 Uiso 1 1 calc R
C6 C 0.5186(3) -0.07511(18) 0.8839(3) 0.0265(8) Uani 1 1 d .
H6 H 0.4773 -0.0982 0.9181 0.032 Uiso 1 1 calc R
C40 C 1.4804(2) 0.25470(17) 0.9072(2) 0.0202(7) Uani 1 1 d .
H40 H 1.5352 0.2712 0.9382 0.024 Uiso 1 1 calc R
C18 C 0.7021(2) 0.23623(16) 0.1845(2) 0.0175(7) Uani 1 1 d .
C31 C 1.3591(2) 0.25619(18) 0.6007(2) 0.0205(7) Uani 1 1 d .
H31 H 1.3822 0.2972 0.6163 0.025 Uiso 1 1 calc R
C27 C 1.0017(3) 0.04931(16) 0.3790(2) 0.0209(7) Uani 1 1 d .
H27A H 1.0574 0.0463 0.4199 0.031 Uiso 1 1 calc R
H27B H 1.0110 0.0221 0.3294 0.031 Uiso 1 1 calc R
H27C H 0.9449 0.0354 0.4068 0.031 Uiso 1 1 calc R
C20 C 0.6885(3) 0.28622(17) 0.2535(2) 0.0253(8) Uani 1 1 d .
H20A H 0.6671 0.3262 0.2263 0.038 Uiso 1 1 calc R
H20B H 0.7491 0.2932 0.2869 0.038 Uiso 1 1 calc R
H20C H 0.6407 0.2713 0.2916 0.038 Uiso 1 1 calc R
C15 C 0.7268(2) 0.1406(2) 0.0576(2) 0.0258(8) Uani 1 1 d .
H15 H 0.7349 0.1095 0.0146 0.031 Uiso 1 1 calc R
C32 C 1.4193(2) 0.20283(19) 0.6136(2) 0.0231(8) Uani 1 1 d .
H32 H 1.4822 0.2083 0.6386 0.028 Uiso 1 1 calc R
C38 C 1.3248(2) 0.27305(16) 0.8311(2) 0.0161(6) Uani 1 1 d .
C33 C 1.3868(2) 0.14189(18) 0.5898(2) 0.0217(7) Uani 1 1 d .
H33 H 1.4286 0.1066 0.5970 0.026 Uiso 1 1 calc R
C41 C 1.4735(2) 0.18829(17) 0.8914(2) 0.0198(7) Uani 1 1 d .
H41 H 1.5230 0.1608 0.9129 0.024 Uiso 1 1 calc R
C36 C 1.2563(3) 0.06572(17) 0.5281(3) 0.0254(8) Uani 1 1 d .
H36A H 1.2091 0.0514 0.5671 0.038 Uiso 1 1 calc R
H36B H 1.3100 0.0360 0.5307 0.038 Uiso 1 1 calc R
H36C H 1.2271 0.0673 0.4694 0.038 Uiso 1 1 calc R
C35 C 1.1996(3) 0.30697(16) 0.5480(2) 0.0237(7) Uani 1 1 d .
H35A H 1.1763 0.3076 0.4875 0.036 Uiso 1 1 calc R
H35B H 1.2352 0.3461 0.5618 0.036 Uiso 1 1 calc R
H35C H 1.1455 0.3040 0.5841 0.036 Uiso 1 1 calc R
C19 C 0.7726(3) 0.05694(18) 0.1750(3) 0.0265(8) Uani 1 1 d .
H19A H 0.8347 0.0584 0.2074 0.040 Uiso 1 1 calc R
H19B H 0.7767 0.0295 0.1247 0.040 Uiso 1 1 calc R
H19C H 0.7249 0.0399 0.2116 0.040 Uiso 1 1 calc R
C8 C 0.6607(2) -0.00962(18) 0.8714(2) 0.0226(7) Uani 1 1 d .
H8 H 0.7152 0.0109 0.8977 0.027 Uiso 1 1 calc R
C44 C 1.3841(3) 0.09135(17) 0.8242(2) 0.0264(8) Uani 1 1 d .
H44A H 1.3248 0.0752 0.8454 0.040 Uiso 1 1 calc R
H44B H 1.4382 0.0686 0.8526 0.040 Uiso 1 1 calc R
H44C H 1.3834 0.0846 0.7622 0.040 Uiso 1 1 calc R
C28 C 0.9370(2) 0.28405(16) 0.4469(2) 0.0207(7) Uani 1 1 d .
H28A H 0.8827 0.2716 0.4793 0.031 Uiso 1 1 calc R
H28B H 0.9226 0.3242 0.4169 0.031 Uiso 1 1 calc R
H28C H 0.9934 0.2895 0.4865 0.031 Uiso 1 1 calc R
C45 C 1.0293(5) 0.0515(4) 1.0410(4) 0.0221(7) Uani 0.50 1 d P
O1 O 0.8718(4) 0.0394(2) 0.9747(3) 0.0221(7) Uani 0.50 1 d P
C46 C 0.9522(5) 0.0140(4) 0.9877(4) 0.0221(7) Uani 0.50 1 d P

loop_
_atom_site_aniso_label
_atom_site_aniso_U_11
_atom_site_aniso_U_22
_atom_site_aniso_U_33
_atom_site_aniso_U_23
_atom_site_aniso_U_13
_atom_site_aniso_U_12
Pd1 0.00868(11) 0.01074(11) 0.00887(11) 0.00155(9) -0.00061(8) -0.00050(8)
Pd2 0.00912(11) 0.01039(11) 0.00831(11) -0.00007(9) -0.00072(8) -0.00153(8)
S1 0.0114(3) 0.0175(4) 0.0111(3) 0.0040(3) 0.0006(3) -0.0021(3)
Cl1 0.0104(3) 0.0217(4) 0.0196(4) 0.0052(3) -0.0034(3) -0.0011(3)
Cl2 0.0168(3) 0.0192(4) 0.0107(3) 0.0037(3) -0.0019(3) -0.0025(3)
N3 0.0104(11) 0.0097(12) 0.0099(12) 0.0010(10) 0.0001(9) -0.0014(9)
N2 0.0087(11) 0.0144(13) 0.0115(12) 0.0013(10) 0.0006(9) -0.0011(10)
N1 0.0114(12) 0.0164(13) 0.0125(12) 0.0010(11) 0.0023(10) -0.0018(10)
N5 0.0116(12) 0.0127(12) 0.0121(12) 0.0005(10) 0.0011(10) 0.0001(10)
C9 0.0113(13) 0.0095(14) 0.0105(14) -0.0016(11) 0.0016(11) 0.0020(11)
N6 0.0133(12) 0.0152(13) 0.0120(13) 0.0040(11) -0.0003(10) -0.0006(10)
C11 0.0099(13) 0.0117(14) 0.0167(15) 0.0008(13) -0.0004(11) 0.0008(11)
C10 0.0110(13) 0.0103(14) 0.0102(13) -0.0015(12) -0.0020(11) 0.0003(11)
C12 0.0156(15) 0.0149(15) 0.0127(14) 0.0025(12) 0.0014(12) -0.0027(12)
N4 0.0091(11) 0.0106(12) 0.0092(11) 0.0004(10) -0.0004(9) -0.0006(9)
N7 0.0144(13) 0.0226(15) 0.0129(13) -0.0001(11) -0.0008(10) -0.0052(11)
C1 0.0117(13) 0.0106(14) 0.0105(13) -0.0017(12) 0.0003(11) 0.0011(11)
C42 0.0196(16) 0.0220(17) 0.0125(15) 0.0017(13) 0.0001(12) -0.0041(13)
C30 0.0155(15) 0.0170(16) 0.0149(15) 0.0001(13) 0.0029(12) -0.0029(12)
C29 0.0107(13) 0.0195(16) 0.0081(13) 0.0021(12) 0.0016(11) -0.0020(12)
C3 0.0130(14) 0.0153(15) 0.0171(15) 0.0030(13) 0.0050(12) 0.0022(12)
C4 0.0146(15) 0.0184(16) 0.0189(16) 0.0003(14) 0.0012(12) -0.0003(13)
C21 0.0077(13) 0.0169(15) 0.0098(14) 0.0004(12) -0.0012(10) -0.0013(11)
C26 0.0089(13) 0.0167(15) 0.0173(15) 0.0047(13) -0.0002(11) -0.0027(12)
C43 0.0176(16) 0.0268(19) 0.0227(17) -0.0034(15) -0.0016(13) 0.0028(14)
C22 0.0087(13) 0.0196(16) 0.0151(15) -0.0017(13) 0.0008(11) -0.0019(12)
C17 0.0147(16) 0.036(2) 0.0229(18) 0.0168(16) -0.0024(13) -0.0033(15)
C2 0.0121(14) 0.0132(15) 0.0154(15) -0.0003(12) 0.0026(11) -0.0007(12)
C34 0.0154(15) 0.0180(16) 0.0154(15) 0.0018(13) 0.0017(12) -0.0004(12)
C13 0.0099(13) 0.0226(17) 0.0103(14) 0.0036(13) -0.0012(11) -0.0045(12)
C39 0.0187(16) 0.0200(17) 0.0162(15) -0.0041(14) 0.0000(12) -0.0055(13)
C23 0.0140(15) 0.036(2) 0.0130(15) -0.0072(15) 0.0021(12) -0.0043(14)
C14 0.0126(14) 0.0247(18) 0.0187(16) -0.0020(14) 0.0000(12) -0.0071(13)
C16 0.0157(16) 0.056(3) 0.0132(16) 0.0105(17) -0.0023(13) -0.0058(17)
C25 0.0138(15) 0.0271(18) 0.0220(17) 0.0122(15) -0.0026(13) -0.0050(14)
C37 0.0138(14) 0.0228(17) 0.0110(14) -0.0001(13) -0.0020(11) -0.0066(13)
C5 0.0164(16) 0.0211(18) 0.034(2) 0.0029(16) 0.0067(14) -0.0017(14)
C24 0.0167(16) 0.043(2) 0.0121(15) 0.0073(16) 0.0001(12) -0.0105(15)
C7 0.0254(18) 0.039(2) 0.0216(18) 0.0122(17) 0.0091(15) 0.0018(16)
C6 0.0199(17) 0.0252(19) 0.036(2) 0.0146(17) 0.0131(15) -0.0004(14)
C40 0.0171(16) 0.0249(18) 0.0179(16) -0.0014(14) -0.0049(13) -0.0062(14)
C18 0.0119(14) 0.0211(17) 0.0194(16) 0.0075(14) -0.0002(12) -0.0025(12)
C31 0.0180(16) 0.0235(18) 0.0200(17) -0.0012(14) 0.0024(13) -0.0094(14)
C27 0.0240(17) 0.0159(16) 0.0223(17) -0.0079(14) -0.0006(14) 0.0001(13)
C20 0.0257(18) 0.0204(18) 0.0296(19) 0.0044(16) 0.0004(15) 0.0004(15)
C15 0.0144(16) 0.046(2) 0.0165(16) -0.0064(17) 0.0004(13) -0.0064(16)
C32 0.0119(15) 0.038(2) 0.0194(16) 0.0023(16) -0.0009(13) -0.0064(14)
C38 0.0145(15) 0.0217(17) 0.0121(14) -0.0031(13) 0.0013(12) -0.0025(13)
C33 0.0136(15) 0.0294(19) 0.0219(17) 0.0063(15) 0.0004(13) 0.0039(14)
C41 0.0193(16) 0.0220(17) 0.0174(16) 0.0013(14) -0.0049(13) -0.0010(13)
C36 0.0229(17) 0.0183(17) 0.035(2) 0.0007(16) -0.0008(15) 0.0047(14)
C35 0.0234(17) 0.0148(16) 0.033(2) -0.0014(15) 0.0014(15) -0.0029(14)
C19 0.0253(18) 0.0223(18) 0.032(2) -0.0068(16) 0.0007(15) -0.0043(15)
C8 0.0184(16) 0.032(2) 0.0179(16) 0.0058(15) 0.0020(13) -0.0038(14)
C44 0.037(2) 0.0174(17) 0.0238(18) 0.0031(15) -0.0078(16) -0.0031(15)
C28 0.0217(16) 0.0116(15) 0.0288(18) 0.0029(14) 0.0021(14) -0.0011(13)
C45 0.0292(18) 0.029(2) 0.0085(15) 0.0046(14) 0.0041(13) -0.0004(15)
O1 0.0292(18) 0.029(2) 0.0085(15) 0.0046(14) 0.0041(13) -0.0004(15)
C46 0.0292(18) 0.029(2) 0.0085(15) 0.0046(14) 0.0041(13) -0.0004(15)

loop_
_atom_type_symbol
_atom_type_description
_atom_type_scat_dispersion_real
_atom_type_scat_dispersion_imag
_atom_type_scat_source
C C 0.0033 0.0016 'International Tables Vol C Tables 4.2.6.8 and 6.1.1.4'
H H 0.0000 0.0000 'International Tables Vol C Tables 4.2.6.8 and 6.1.1.4'
N N 0.0061 0.0033 'International Tables Vol C Tables 4.2.6.8 and 6.1.1.4'
S S 0.1246 0.1234 'International Tables Vol C Tables 4.2.6.8 and 6.1.1.4'
Cl Cl 0.1484 0.1585 'International Tables Vol C Tables 4.2.6.8 and 6.1.1.4'
Pd Pd -0.9988 1.0072 'International Tables Vol C Tables 4.2.6.8 and 6.1.1.4'
O O 0.0106 0.0060 'International Tables Vol C Tables 4.2.6.8 and 6.1.1.4'

loop_
_geom_angle_atom_site_label_1
_geom_angle_atom_site_label_2
_geom_angle_atom_site_label_3
_geom_angle
_geom_angle_site_symmetry_1
_geom_angle_site_symmetry_3
N2 Pd1 Cl1 94.61(7) . .
N2 Pd1 C9 78.37(11) . .
C9 Pd1 Cl1 172.67(9) . .
C11 Pd1 Cl1 84.60(9) . .
C11 Pd1 N2 178.80(12) . .
C11 Pd1 C9 102.45(12) . .
N3 Pd2 Cl2 97.74(7) . .
C10 Pd2 Cl2 173.44(9) . .
C10 Pd2 N3 80.80(11) . .
C12 Pd2 Cl2 85.83(9) . .
C12 Pd2 N3 171.33(12) . .
C12 Pd2 C10 96.52(12) . .
C1 S1 C2 86.91(14) . .
C9 N3 Pd2 114.92(19) . .
C9 N3 C1 113.0(2) . .
C1 N3 Pd2 132.0(2) . .
N1 N2 Pd1 130.00(19) . .
C1 N2 Pd1 114.0(2) . .
C1 N2 N1 115.9(2) . .
C2 N1 N2 110.4(2) . .
C10 N5 C29 123.3(3) . .
N3 C9 Pd1 115.5(2) . .
N4 C9 Pd1 130.1(2) . .
N4 C9 N3 114.4(3) . .
C11 N6 C13 176.8(3) . .
N6 C11 Pd1 167.4(3) . .
N5 C10 Pd2 135.4(2) . .
N5 C10 N4 114.1(3) . .
N4 C10 Pd2 110.21(19) . .
N7 C12 Pd2 166.9(3) . .
C9 N4 C10 119.5(2) . .
C9 N4 C21 122.6(2) . .
C21 N4 C10 117.5(2) . .
C12 N7 C37 177.5(3) . .
N3 C1 S1 129.1(2) . .
N2 C1 S1 111.8(2) . .
N2 C1 N3 119.1(3) . .
C37 C42 C44 121.2(3) . .
C41 C42 C37 116.8(3) . .
C41 C42 C44 122.0(3) . .
C29 C30 C35 120.2(3) . .
C31 C30 C29 118.1(3) . .
C31 C30 C35 121.7(3) . .
C30 C29 N5 118.6(3) . .
C34 C29 N5 119.7(3) . .
C34 C29 C30 121.5(3) . .
C4 C3 C2 118.8(3) . .
C8 C3 C4 119.3(3) . .
C8 C3 C2 121.9(3) . .
C3 C4 H4 120.0 . .
C5 C4 C3 120.0(3) . .
C5 C4 H4 120.0 . .
C26 C21 N4 118.6(3) . .
C22 C21 N4 117.9(3) . .
C22 C21 C26 123.5(3) . .
C21 C26 C28 121.5(3) . .
C25 C26 C21 116.8(3) . .
C25 C26 C28 121.7(3) . .
H43A C43 H43B 109.5 . .
H43A C43 H43C 109.5 . .
H43B C43 H43C 109.5 . .
C38 C43 H43A 109.5 . .
C38 C43 H43B 109.5 . .
C38 C43 H43C 109.5 . .
C21 C22 C23 117.4(3) . .
C21 C22 C27 121.7(3) . .
C23 C22 C27 120.8(3) . .
C16 C17 H17 119.5 . .
C16 C17 C18 121.0(3) . .
C18 C17 H17 119.5 . .
N1 C2 S1 115.0(2) . .
N1 C2 C3 122.5(3) . .
C3 C2 S1 122.5(2) . .
C29 C34 C36 121.0(3) . .
C33 C34 C29 118.1(3) . .
C33 C34 C36 120.9(3) . .
N6 C13 C14 117.4(3) . .
C18 C13 N6 118.2(3) . .
C18 C13 C14 124.4(3) . .
C40 C39 H39 119.6 . .
C40 C39 C38 120.8(3) . .
C38 C39 H39 119.6 . .
C22 C23 H23 119.6 . .
C24 C23 C22 120.9(3) . .
C24 C23 H23 119.6 . .
C13 C14 C19 121.2(3) . .
C15 C14 C13 116.3(3) . .
C15 C14 C19 122.6(3) . .
C17 C16 H16 119.4 . .
C17 C16 C15 121.2(3) . .
C15 C16 H16 119.4 . .
C26 C25 H25 119.3 . .
C24 C25 C26 121.4(3) . .
C24 C25 H25 119.3 . .
C42 C37 N7 117.6(3) . .
C42 C37 C38 124.2(3) . .
C38 C37 N7 118.3(3) . .
C4 C5 H5 119.8 . .
C4 C5 C6 120.4(3) . .
C6 C5 H5 119.8 . .
C23 C24 C25 120.0(3) . .
C23 C24 H24 120.0 . .
C25 C24 H24 120.0 . .
C6 C7 H7 119.9 . .
C6 C7 C8 120.1(3) . .
C8 C7 H7 119.9 . .
C5 C6 H6 120.0 . .
C7 C6 C5 120.0(3) . .
C7 C6 H6 120.0 . .
C39 C40 H40 119.5 . .
C39 C40 C41 120.9(3) . .
C41 C40 H40 119.5 . .
C17 C18 C20 122.4(3) . .
C13 C18 C17 116.5(3) . .
C13 C18 C20 121.2(3) . .
C30 C31 H31 119.5 . .
C30 C31 C32 121.0(3) . .
C32 C31 H31 119.5 . .
C22 C27 H27A 109.5 . .
C22 C27 H27B 109.5 . .
C22 C27 H27C 109.5 . .
H27A C27 H27B 109.5 . .
H27A C27 H27C 109.5 . .
H27B C27 H27C 109.5 . .
C18 C20 H20A 109.5 . .
C18 C20 H20B 109.5 . .
C18 C20 H20C 109.5 . .
H20A C20 H20B 109.5 . .
H20A C20 H20C 109.5 . .
H20B C20 H20C 109.5 . .
C14 C15 H15 119.7 . .
C16 C15 C14 120.6(4) . .
C16 C15 H15 119.7 . .
C31 C32 H32 119.8 . .
C33 C32 C31 120.3(3) . .
C33 C32 H32 119.8 . .
C39 C38 C43 121.6(3) . .
C39 C38 C37 116.8(3) . .
C37 C38 C43 121.7(3) . .
C34 C33 H33 119.6 . .
C32 C33 C34 120.7(3) . .
C32 C33 H33 119.6 . .
C42 C41 C40 120.5(3) . .
C42 C41 H41 119.7 . .
C40 C41 H41 119.7 . .
C34 C36 H36A 109.5 . .
C34 C36 H36B 109.5 . .
C34 C36 H36C 109.5 . .
H36A C36 H36B 109.5 . .
H36A C36 H36C 109.5 . .
H36B C36 H36C 109.5 . .
C30 C35 H35A 109.5 . .
C30 C35 H35B 109.5 . .
C30 C35 H35C 109.5 . .
H35A C35 H35B 109.5 . .
H35A C35 H35C 109.5 . .
H35B C35 H35C 109.5 . .
C14 C19 H19A 109.5 . .
C14 C19 H19B 109.5 . .
C14 C19 H19C 109.5 . .
H19A C19 H19B 109.5 . .
H19A C19 H19C 109.5 . .
H19B C19 H19C 109.5 . .
C3 C8 C7 120.2(3) . .
C3 C8 H8 119.9 . .
C7 C8 H8 119.9 . .
C42 C44 H44A 109.5 . .
C42 C44 H44B 109.5 . .
C42 C44 H44C 109.5 . .
H44A C44 H44B 109.5 . .
H44A C44 H44C 109.5 . .
H44B C44 H44C 109.5 . .
C26 C28 H28A 109.5 . .
C26 C28 H28B 109.5 . .
C26 C28 H28C 109.5 . .
H28A C28 H28B 109.5 . .
H28A C28 H28C 109.5 . .
H28B C28 H28C 109.5 . .
C46 C45 C46 59.4(6) 3_757 .
C45 C46 C45 120.6(6) 3_757 .
C45 C46 C46 62.5(6) 3_757 3_757
O1 C46 C45 117.6(7) . .
O1 C46 C45 121.5(7) . 3_757
O1 C46 C46 174.2(9) . 3_757
C46 C46 C45 58.2(5) 3_757 .

loop_
_geom_bond_atom_site_label_1
_geom_bond_atom_site_label_2
_geom_bond_distance
_geom_bond_site_symmetry_2
Pd1 Cl1 2.3171(7) .
Pd1 N2 2.008(2) .
Pd1 C9 2.010(3) .
Pd1 C11 1.943(3) .
Pd2 Cl2 2.3766(8) .
Pd2 N3 2.049(2) .
Pd2 C10 1.985(3) .
Pd2 C12 1.946(3) .
S1 C1 1.725(3) .
S1 C2 1.753(3) .
N3 C9 1.357(4) .
N3 C1 1.369(4) .
N2 N1 1.368(3) .
N2 C1 1.313(4) .
N1 C2 1.291(4) .
N5 C10 1.259(4) .
N5 C29 1.416(4) .
C9 N4 1.331(4) .
N6 C11 1.150(4) .
N6 C13 1.396(4) .
C10 N4 1.466(4) .
C12 N7 1.145(4) .
N4 C21 1.446(4) .
N7 C37 1.401(4) .
C42 C37 1.392(5) .
C42 C41 1.386(4) .
C42 C44 1.504(5) .
C30 C29 1.404(4) .
C30 C31 1.381(4) .
C30 C35 1.502(5) .
C29 C34 1.398(4) .
C3 C4 1.395(4) .
C3 C2 1.475(4) .
C3 C8 1.391(4) .
C4 H4 0.9300 .
C4 C5 1.382(5) .
C21 C26 1.398(4) .
C21 C22 1.384(4) .
C26 C25 1.392(4) .
C26 C28 1.491(5) .
C43 H43A 0.9600 .
C43 H43B 0.9600 .
C43 H43C 0.9600 .
C43 C38 1.504(5) .
C22 C23 1.399(4) .
C22 C27 1.502(5) .
C17 H17 0.9300 .
C17 C16 1.373(6) .
C17 C18 1.395(5) .
C34 C33 1.395(4) .
C34 C36 1.506(5) .
C13 C14 1.400(5) .
C13 C18 1.388(5) .
C39 H39 0.9300 .
C39 C40 1.377(5) .
C39 C38 1.385(4) .
C23 H23 0.9300 .
C23 C24 1.382(5) .
C14 C15 1.398(5) .
C14 C19 1.496(5) .
C16 H16 0.9300 .
C16 C15 1.378(6) .
C25 H25 0.9300 .
C25 C24 1.384(5) .
C37 C38 1.396(5) .
C5 H5 0.9300 .
C5 C6 1.385(5) .
C24 H24 0.9300 .
C7 H7 0.9300 .
C7 C6 1.376(5) .
C7 C8 1.392(5) .
C6 H6 0.9300 .
C40 H40 0.9300 .
C40 C41 1.391(5) .
C18 C20 1.497(5) .
C31 H31 0.9300 .
C31 C32 1.384(5) .
C27 H27A 0.9600 .
C27 H27B 0.9600 .
C27 H27C 0.9600 .
C20 H20A 0.9600 .
C20 H20B 0.9600 .
C20 H20C 0.9600 .
C15 H15 0.9300 .
C32 H32 0.9300 .
C32 C33 1.374(5) .
C33 H33 0.9300 .
C41 H41 0.9300 .
C36 H36A 0.9600 .
C36 H36B 0.9600 .
C36 H36C 0.9600 .
C35 H35A 0.9600 .
C35 H35B 0.9600 .
C35 H35C 0.9600 .
C19 H19A 0.9600 .
C19 H19B 0.9600 .
C19 H19C 0.9600 .
C8 H8 0.9300 .
C44 H44A 0.9600 .
C44 H44B 0.9600 .
C44 H44C 0.9600 .
C28 H28A 0.9600 .
C28 H28B 0.9600 .
C28 H28C 0.9600 .
C45 C46 1.509(10) .
C45 C46 1.446(10) 3_757
O1 C46 1.231(8) .
C46 C45 1.446(10) 3_757
C46 C46 1.465(14) 3_757

loop_
_geom_torsion_atom_site_label_1
_geom_torsion_atom_site_label_2
_geom_torsion_atom_site_label_3
_geom_torsion_atom_site_label_4
_geom_torsion
_geom_torsion_site_symmetry_1
_geom_torsion_site_symmetry_4
Pd1 N2 N1 C2 178.8(2) . .
Pd1 N2 C1 S1 -179.39(13) . .
Pd1 N2 C1 N3 -0.6(4) . .
Pd1 C9 N4 C10 178.4(2) . .
Pd1 C9 N4 C21 -8.6(4) . .
Pd2 N3 C9 Pd1 -176.40(12) . .
Pd2 N3 C9 N4 2.8(3) . .
Pd2 N3 C1 S1 -4.9(4) . .
Pd2 N3 C1 N2 176.5(2) . .
Pd2 C10 N4 C9 -1.8(3) . .
Pd2 C10 N4 C21 -175.2(2) . .
Pd2 C12 N7 C37 172(100) . .
Cl1 Pd1 N2 N1 4.3(3) . .
Cl1 Pd1 N2 C1 -177.0(2) . .
Cl1 Pd1 C9 N3 16.0(8) . .
Cl1 Pd1 C9 N4 -163.0(5) . .
Cl1 Pd1 C11 N6 -7.1(13) . .
Cl2 Pd2 N3 C9 -176.5(2) . .
Cl2 Pd2 N3 C1 6.7(3) . .
Cl2 Pd2 C10 N5 -93.9(8) . .
Cl2 Pd2 C10 N4 80.0(8) . .
Cl2 Pd2 C12 N7 -36.9(13) . .
N3 Pd2 C10 N5 -171.5(3) . .
N3 Pd2 C10 N4 2.42(19) . .
N3 Pd2 C12 N7 77.8(15) . .
N3 C9 N4 C10 -0.7(4) . .
N3 C9 N4 C21 172.3(3) . .
N2 Pd1 C9 N3 -1.0(2) . .
N2 Pd1 C9 N4 180.0(3) . .
N2 Pd1 C11 N6 42(6) . .
N2 N1 C2 S1 0.3(3) . .
N2 N1 C2 C3 -177.9(3) . .
N1 N2 C1 S1 -0.5(3) . .
N1 N2 C1 N3 178.3(3) . .
N5 C10 N4 C9 173.5(3) . .
N5 C10 N4 C21 0.2(4) . .
N5 C29 C34 C33 178.8(3) . .
N5 C29 C34 C36 -0.9(5) . .
C9 Pd1 N2 N1 -177.9(3) . .
C9 Pd1 N2 C1 0.8(2) . .
C9 Pd1 C11 N6 174.9(13) . .
C9 N3 C1 S1 178.3(2) . .
C9 N3 C1 N2 -0.3(4) . .
C9 N4 C21 C26 100.8(3) . .
C9 N4 C21 C22 -81.3(4) . .
N6 C13 C14 C15 -178.7(3) . .
N6 C13 C14 C19 1.7(4) . .
N6 C13 C18 C17 179.9(3) . .
N6 C13 C18 C20 -0.7(4) . .
C11 Pd1 N2 N1 -45(6) . .
C11 Pd1 N2 C1 134(5) . .
C11 Pd1 C9 N3 179.9(2) . .
C11 Pd1 C9 N4 0.9(3) . .
C11 N6 C13 C14 -26(6) . .
C11 N6 C13 C18 153(5) . .
C10 Pd2 N3 C9 -3.0(2) . .
C10 Pd2 N3 C1 -179.7(3) . .
C10 Pd2 C12 N7 149.3(13) . .
C10 N5 C29 C30 -104.0(4) . .
C10 N5 C29 C34 80.8(4) . .
C10 N4 C21 C26 -86.1(3) . .
C10 N4 C21 C22 91.8(3) . .
C12 Pd2 N3 C9 69.6(8) . .
C12 Pd2 N3 C1 -107.1(8) . .
C12 Pd2 C10 N5 16.8(3) . .
C12 Pd2 C10 N4 -169.3(2) . .
C12 N7 C37 C42 -69(8) . .
C12 N7 C37 C38 110(8) . .
N4 C21 C26 C25 178.8(3) . .
N4 C21 C26 C28 -2.7(4) . .
N4 C21 C22 C23 -177.8(3) . .
N4 C21 C22 C27 4.3(4) . .
N7 C37 C38 C43 3.1(5) . .
N7 C37 C38 C39 -177.4(3) . .
C1 S1 C2 N1 -0.5(3) . .
C1 S1 C2 C3 177.8(3) . .
C1 N3 C9 Pd1 1.0(3) . .
C1 N3 C9 N4 -179.8(3) . .
C1 N2 N1 C2 0.1(4) . .
C42 C37 C38 C43 -177.6(3) . .
C42 C37 C38 C39 1.8(5) . .
C30 C29 C34 C33 3.8(5) . .
C30 C29 C34 C36 -175.9(3) . .
C30 C31 C32 C33 0.9(5) . .
C29 N5 C10 Pd2 -3.5(5) . .
C29 N5 C10 N4 -177.3(3) . .
C29 C30 C31 C32 2.6(5) . .
C29 C34 C33 C32 -0.2(5) . .
C3 C4 C5 C6 0.1(5) . .
C4 C3 C2 S1 -158.8(2) . .
C4 C3 C2 N1 19.3(5) . .
C4 C3 C8 C7 -1.1(5) . .
C4 C5 C6 C7 -0.1(6) . .
C21 C26 C25 C24 -1.6(4) . .
C21 C22 C23 C24 -0.4(4) . .
C26 C21 C22 C23 -0.1(4) . .
C26 C21 C22 C27 -177.9(3) . .
C26 C25 C24 C23 1.2(5) . .
C22 C21 C26 C25 1.0(4) . .
C22 C21 C26 C28 179.5(3) . .
C22 C23 C24 C25 -0.1(5) . .
C17 C16 C15 C14 -0.5(5) . .
C2 S1 C1 N3 -178.1(3) . .
C2 S1 C1 N2 0.5(2) . .
C2 C3 C4 C5 178.4(3) . .
C2 C3 C8 C7 -179.0(3) . .
C13 N6 C11 Pd1 -56(6) . .
C13 C14 C15 C16 -1.5(5) . .
C39 C40 C41 C42 1.2(5) . .
C14 C13 C18 C17 -1.3(5) . .
C14 C13 C18 C20 178.1(3) . .
C16 C17 C18 C13 -0.8(5) . .
C16 C17 C18 C20 179.7(3) . .
C37 C42 C41 C40 -0.9(5) . .
C6 C7 C8 C3 1.2(6) . .
C40 C39 C38 C43 177.9(3) . .
C40 C39 C38 C37 -1.5(5) . .
C18 C17 C16 C15 1.8(5) . .
C18 C13 C14 C15 2.5(5) . .
C18 C13 C14 C19 -177.1(3) . .
C31 C30 C29 N5 179.9(3) . .
C31 C30 C29 C34 -5.0(5) . .
C31 C32 C33 C34 -2.1(5) . .
C27 C22 C23 C24 177.5(3) . .
C38 C39 C40 C41 0.1(5) . .
C41 C42 C37 N7 178.6(3) . .
C41 C42 C37 C38 -0.6(5) . .
C36 C34 C33 C32 179.5(3) . .
C35 C30 C29 N5 0.8(4) . .
C35 C30 C29 C34 175.9(3) . .
C35 C30 C31 C32 -178.3(3) . .
C19 C14 C15 C16 178.1(3) . .
C8 C3 C4 C5 0.5(5) . .
C8 C3 C2 S1 19.1(5) . .
C8 C3 C2 N1 -162.8(3) . .
C8 C7 C6 C5 -0.6(6) . .
C44 C42 C37 N7 -1.3(5) . .
C44 C42 C37 C38 179.5(3) . .
C44 C42 C41 C40 179.0(3) . .
C28 C26 C25 C24 179.9(3) . .
C46 C45 C46 C45 -0.001(1) 3_757 3_757
C46 C45 C46 O1 175.3(9) 3_757 .
